data_4125617
loop_
_publ_author_name
'Aragones, Albert C.'
'Aravena, Daniel'
'Valverde-Mu\~noz, Francisco J'
'Real, Jose Antonio'
'Sanz, Fausto'
'D\'iez-P\'erez, Ismael'
'Ruiz, Eliseo'

_publ_section_title
;
 Metal-Controlled Magnetoresistance at Room Temperature in Single-Molecule
 Devices.
;
_journal_name_full 'Journal of the American Chemical Society'
_journal_paper_doi 10.1021/jacs.6b11166
_journal_year 2017
_chemical_formula_sum 'C24 H16 Co N10 Se2'
_chemical_formula_weight 661.32
_chemical_name_systematic
;
 ?
;
_space_group_IT_number 2
_symmetry_cell_setting triclinic
_symmetry_space_group_name_Hall '-P 1'
_symmetry_space_group_name_H-M 'P -1'
_atom_sites_solution_hydrogens geom
_atom_sites_solution_primary direct
_atom_sites_solution_secondary difmap
_audit_creation_method SHELXL-97
_cell_angle_alpha 81.292(7)
_cell_angle_beta 72.583(6)
_cell_angle_gamma 76.509(7)
_cell_formula_units_Z 1
_cell_length_a 8.0891(5)
_cell_length_b 8.6468(8)
_cell_length_c 9.3489(6)
_cell_measurement_reflns_used 1947
_cell_measurement_temperature 120(1)
_cell_measurement_theta_max 29.4840
_cell_measurement_theta_min 3.9760
_cell_volume 604.36(8)
_computing_cell_refinement 'HKL DENZO'
_computing_data_collection COLLECT
_computing_data_reduction 'HKL DENZO and SCALEPACK'
_computing_structure_refinement 'SHELXL-97 (Sheldrick, 2008)'
_computing_structure_solution SHELXS-97
_diffrn_ambient_temperature 120(1)
_diffrn_measured_fraction_theta_full 0.997
_diffrn_measured_fraction_theta_max 0.860
_diffrn_radiation_monochromator graphite
_diffrn_radiation_source 'fine-focus sealed tube'
_diffrn_radiation_type MoK\a
_diffrn_radiation_wavelength 0.71069
_diffrn_reflns_av_R_equivalents 0.0283
_diffrn_reflns_av_sigmaI/netI 0.0606
_diffrn_reflns_limit_h_max 11
_diffrn_reflns_limit_h_min -9
_diffrn_reflns_limit_k_max 11
_diffrn_reflns_limit_k_min -10
_diffrn_reflns_limit_l_max 9
_diffrn_reflns_limit_l_min -12
_diffrn_reflns_number 5141
_diffrn_reflns_theta_full 25.00
_diffrn_reflns_theta_max 29.95
_diffrn_reflns_theta_min 3.38
_exptl_absorpt_coefficient_mu 3.758
_exptl_absorpt_correction_T_max 0.8642
_exptl_absorpt_correction_T_min 0.8059
_exptl_absorpt_correction_type empirical
_exptl_absorpt_process_details 'Empirical absorption correction:XABS2'
_exptl_crystal_colour yellow
_exptl_crystal_density_diffrn 1.817
_exptl_crystal_density_method 'not measured'
_exptl_crystal_description prismatic
_exptl_crystal_F_000 325
_exptl_crystal_size_max 0.06
_exptl_crystal_size_mid 0.06
_exptl_crystal_size_min 0.04
_refine_diff_density_max 0.716
_refine_diff_density_min -0.447
_refine_diff_density_rms 0.105
_refine_ls_extinction_method none
_refine_ls_goodness_of_fit_ref 0.871
_refine_ls_hydrogen_treatment mixed
_refine_ls_matrix_type full
_refine_ls_number_parameters 169
_refine_ls_number_reflns 3026
_refine_ls_number_restraints 0
_refine_ls_restrained_S_all 0.871
_refine_ls_R_factor_all 0.0578
_refine_ls_R_factor_gt 0.0401
_refine_ls_shift/su_max 0.001
_refine_ls_shift/su_mean 0.000
_refine_ls_structure_factor_coef Fsqd
_refine_ls_weighting_details 'calc w=1/[\s^2^(Fo^2^)+(0.0501P)^2^+0.8943P] where P=(Fo^2^+2Fc^2^)/3'
_refine_ls_weighting_scheme calc
_refine_ls_wR_factor_gt 0.0879
_refine_ls_wR_factor_ref 0.1014
_reflns_number_gt 2368
_reflns_number_total 3026
_reflns_threshold_expression >2sigma(I)
_cod_data_source_file ja6b11166_si_002.cif
_cod_data_source_block shelxl
_cod_original_sg_symbol_H-M P-1
_cod_database_code 4125617

loop_
_symmetry_equiv_pos_as_xyz
'x, y, z'
'-x, -y, -z'

loop_
_atom_site_label
_atom_site_type_symbol
_atom_site_fract_x
_atom_site_fract_y
_atom_site_fract_z
_atom_site_U_iso_or_equiv
_atom_site_adp_type
_atom_site_occupancy
_atom_site_symmetry_multiplicity
_atom_site_calc_flag
_atom_site_refinement_flags
Co Co 0.0000 0.5000 0.0000 0.01315(14) Uani 1 2 d S
Se Se 0.02124(4) 0.20125(5) -0.42647(4) 0.03163(14) Uani 1 1 d .
N1 N 0.2428(3) 0.5447(3) -0.1555(3) 0.0159(5) Uani 1 1 d .
N2 N 0.1931(3) 0.3199(3) 0.0722(3) 0.0159(5) Uani 1 1 d .
N3 N 0.1846(3) 0.2069(3) 0.1838(3) 0.0189(6) Uani 1 1 d .
N4 N 0.3556(3) 0.1349(3) 0.1759(3) 0.0164(5) Uani 1 1 d .
N5 N -0.0088(3) 0.3538(3) -0.1562(3) 0.0188(6) Uani 1 1 d .
C1 C 0.2579(4) 0.6551(4) -0.2719(4) 0.0200(7) Uani 1 1 d .
H1 H 0.1556 0.7231 -0.2866 0.024 Uiso 1 1 calc R
C2 C 0.4184(4) 0.6734(4) -0.3722(4) 0.0233(7) Uani 1 1 d .
H2 H 0.4237 0.7535 -0.4510 0.028 Uiso 1 1 calc R
C3 C 0.5714(4) 0.5704(4) -0.3532(4) 0.0238(7) Uani 1 1 d .
H3 H 0.6810 0.5800 -0.4191 0.029 Uiso 1 1 calc R
C4 C 0.5576(4) 0.4530(4) -0.2340(4) 0.0212(7) Uani 1 1 d .
H4 H 0.6579 0.3816 -0.2194 0.025 Uiso 1 1 calc R
C5 C 0.3918(4) 0.4431(4) -0.1364(4) 0.0149(6) Uani 1 1 d .
C6 C 0.3610(4) 0.3233(4) -0.0082(4) 0.0143(6) Uani 1 1 d .
C7 C 0.4720(4) 0.2026(4) 0.0559(4) 0.0157(6) Uani 1 1 d .
C8 C 0.6547(4) 0.1392(4) 0.0331(4) 0.0199(7) Uani 1 1 d .
H8 H 0.7378 0.1813 -0.0459 0.024 Uiso 1 1 calc R
C9 C 0.7068(4) 0.0148(4) 0.1294(4) 0.0230(7) Uani 1 1 d .
H9 H 0.8266 -0.0278 0.1157 0.028 Uiso 1 1 calc R
C10 C 0.5814(4) -0.0502(4) 0.2497(4) 0.0236(7) Uani 1 1 d .
H10 H 0.6200 -0.1348 0.3138 0.028 Uiso 1 1 calc R
C11 C 0.4058(4) 0.0093(4) 0.2729(4) 0.0207(7) Uani 1 1 d .
H11 H 0.3226 -0.0334 0.3513 0.025 Uiso 1 1 calc R
C12 C 0.0047(4) 0.2953(4) -0.2632(4) 0.0174(6) Uani 1 1 d .

loop_
_atom_site_aniso_label
_atom_site_aniso_U_11
_atom_site_aniso_U_22
_atom_site_aniso_U_33
_atom_site_aniso_U_23
_atom_site_aniso_U_13
_atom_site_aniso_U_12
Co 0.0108(3) 0.0138(3) 0.0136(3) -0.0019(2) -0.0032(2) 0.0002(2)
Se 0.0216(2) 0.0495(3) 0.0259(2) -0.02149(19) -0.00649(15) 0.00028(17)
N1 0.0152(12) 0.0159(13) 0.0153(13) -0.0023(11) -0.0038(10) -0.0006(10)
N2 0.0150(12) 0.0144(13) 0.0169(13) -0.0026(11) -0.0055(10) 0.0019(10)
N3 0.0148(12) 0.0195(14) 0.0198(14) -0.0026(11) -0.0063(11) 0.0038(10)
N4 0.0142(12) 0.0160(13) 0.0163(13) -0.0017(11) -0.0027(10) 0.0008(10)
N5 0.0146(13) 0.0213(15) 0.0203(14) -0.0060(12) -0.0045(11) -0.0010(11)
C1 0.0193(15) 0.0218(17) 0.0177(16) 0.0010(13) -0.0059(13) -0.0023(13)
C2 0.0250(17) 0.0253(18) 0.0173(17) 0.0053(14) -0.0028(14) -0.0089(14)
C3 0.0195(16) 0.0290(19) 0.0216(18) -0.0027(15) -0.0012(14) -0.0081(14)
C4 0.0165(15) 0.0232(17) 0.0215(17) -0.0021(14) -0.0043(13) -0.0002(13)
C5 0.0141(14) 0.0146(15) 0.0168(15) -0.0063(12) -0.0051(12) 0.0001(11)
C6 0.0120(13) 0.0132(15) 0.0176(15) -0.0030(12) -0.0057(12) 0.0008(11)
C7 0.0153(14) 0.0129(15) 0.0197(16) -0.0040(12) -0.0047(12) -0.0028(11)
C8 0.0144(15) 0.0214(17) 0.0235(17) -0.0001(14) -0.0055(13) -0.0034(12)
C9 0.0165(15) 0.0206(17) 0.031(2) -0.0021(15) -0.0088(14) 0.0013(13)
C10 0.0246(17) 0.0207(17) 0.0251(18) 0.0037(14) -0.0134(15) 0.0013(14)
C11 0.0207(16) 0.0198(17) 0.0169(16) 0.0035(13) -0.0034(13) -0.0008(13)
C12 0.0087(13) 0.0203(16) 0.0210(17) -0.0003(13) -0.0026(12) -0.0018(12)

loop_
_atom_type_symbol
_atom_type_description
_atom_type_scat_dispersion_real
_atom_type_scat_dispersion_imag
_atom_type_scat_source
C C 0.0030 0.0020 'International Tables Vol C Tables 4.2.6.8 and 6.1.1.4'
H H 0.0000 0.0000 'International Tables Vol C Tables 4.2.6.8 and 6.1.1.4'
N N 0.0060 0.0030 'International Tables Vol C Tables 4.2.6.8 and 6.1.1.4'
Co Co 0.3490 0.9720 'International Tables Vol C Tables 4.2.6.8 and 6.1.1.4'
Se Se -0.0930 2.2260 'International Tables Vol C Tables 4.2.6.8 and 6.1.1.4'

loop_
_geom_angle_atom_site_label_1
_geom_angle_atom_site_label_2
_geom_angle_atom_site_label_3
_geom_angle
_geom_angle_site_symmetry_1
_geom_angle_site_symmetry_3
N1 Co N1 180.0 . 2_565
N2 Co N1 77.14(10) 2_565 2_565
N2 Co N1 102.86(10) . 2_565
N2 Co N1 102.86(10) 2_565 .
N2 Co N1 77.14(10) . .
N5 Co N1 86.51(10) . .
N5 Co N1 93.49(10) 2_565 .
N5 Co N1 93.49(10) . 2_565
N5 Co N1 86.51(10) 2_565 2_565
N2 Co N2 180.0 2_565 .
N5 Co N5 180.00(10) . 2_565
N5 Co N2 89.42(10) . 2_565
N5 Co N2 90.58(10) 2_565 2_565
N5 Co N2 90.58(10) . .
N5 Co N2 89.42(10) 2_565 .
C1 N1 C5 118.4(3) . .
C1 N1 Co 125.9(2) . .
C5 N1 Co 115.6(2) . .
N3 N2 C6 111.9(2) . .
N3 N2 Co 133.4(2) . .
C6 N2 Co 114.6(2) . .
N2 N3 N4 105.4(2) . .
N3 N4 C11 124.3(3) . .
N3 N4 C7 111.4(3) . .
C11 N4 C7 124.3(3) . .
C12 N5 Co 165.8(3) . .
N1 C1 C2 123.1(3) . .
C1 C2 C3 118.9(3) . .
C2 C3 C4 118.7(3) . .
C5 C4 C3 119.2(3) . .
N1 C5 C4 121.7(3) . .
N1 C5 C6 114.3(3) . .
C4 C5 C6 124.0(3) . .
N2 C6 C7 107.9(3) . .
N2 C6 C5 118.3(3) . .
C7 C6 C5 133.8(3) . .
N4 C7 C6 103.4(3) . .
N4 C7 C8 117.7(3) . .
C6 C7 C8 138.9(3) . .
C9 C8 C7 118.7(3) . .
C8 C9 C10 121.1(3) . .
C11 C10 C9 120.9(3) . .
C10 C11 N4 117.3(3) . .
N5 C12 Se 178.4(3) . .

loop_
_geom_bond_atom_site_label_1
_geom_bond_atom_site_label_2
_geom_bond_distance
_geom_bond_site_symmetry_2
Co N1 2.144(3) .
Co N1 2.144(3) 2_565
Co N2 2.121(2) 2_565
Co N2 2.121(2) .
Co N5 2.097(3) .
Co N5 2.097(3) 2_565
Se C12 1.792(3) .
N1 C1 1.331(4) .
N1 C5 1.357(4) .
N2 N3 1.315(4) .
N2 C6 1.346(4) .
N3 N4 1.363(3) .
N4 C11 1.372(4) .
N4 C7 1.383(4) .
N5 C12 1.154(4) .
C1 C2 1.383(5) .
C2 C3 1.388(5) .
C3 C4 1.386(5) .
C4 C5 1.391(4) .
C5 C6 1.462(4) .
C6 C7 1.396(4) .
C7 C8 1.414(4) .
C8 C9 1.367(5) .
C9 C10 1.414(5) .
C10 C11 1.356(4) .
